data_7011684
loop_
_publ_author_name
'Overgaard, Jacob'
'Rentschler, Eva'
'Timco, Grigore A.'
'Gerbeleu, Nicolae V.'
'Arion, Vladimir'
'Bousseksou, Azzedine'
'Tuchagues, Jean Pierre'
'Larsen, Finn K.'

_publ_section_title
;
 Multi-temperature X-ray diffraction, M\"ossbauer spectroscopy and
 magnetic susceptibility studies of a solvated mixed-valence trinuclear
 iron formate, [Fe3O(HCO2)6(NC5H4CH3)3]&#x00B7;1.3(NC5H4CH3)
;
_journal_issue 15
_journal_name_full 'Journal of the Chemical Society, Dalton Transactions'
_journal_page_first 2981
_journal_paper_doi 10.1039/b202851d
_journal_year 2002
_chemical_formula_sum 'C30.5 H27 Fe3 N4.06 O13'
_chemical_formula_weight 825.99
_chemical_name_systematic
;
?
;
_space_group_IT_number 15
_symmetry_cell_setting monoclinic
_symmetry_space_group_name_Hall '-C 2yc'
_symmetry_space_group_name_H-M 'C 1 2/c 1'
_atom_sites_solution_hydrogens geom
_atom_sites_solution_primary direct
_atom_sites_solution_secondary difmap
_cell_angle_alpha 90.000(3)
_cell_angle_beta 96.440(3)
_cell_angle_gamma 90.000(2)
_cell_formula_units_Z 8
_cell_length_a 24.466(2)
_cell_length_b 27.516(3)
_cell_length_c 12.6020(12)
_cell_measurement_reflns_used 4005
_cell_measurement_temperature 240(2)
_cell_measurement_theta_max 33.725
_cell_measurement_theta_min 2.199
_cell_volume 8430.2(14)
_computing_cell_refinement 'Bruker SMART (Bruker, 1998)'
_computing_data_collection 'Bruker SMART (Bruker, 1998)'
_computing_data_reduction 'SAINT+ V5.01 (Bruker, 1998)'
_computing_molecular_graphics 'XP (Sheldrick, 1997)'
_computing_publication_material 'SHELXL-97 (Sheldrick, 1997)'
_computing_structure_refinement 'SHELXL-97 (Sheldrick, 1997)'
_computing_structure_solution 'SHELXS-97 (Sheldrick, 1997)'
_diffrn_ambient_temperature 240(2)
_diffrn_measured_fraction_theta_full 0.889
_diffrn_measured_fraction_theta_max 0.889
_diffrn_measurement_device_type 'Bruker CCD area detector'
_diffrn_measurement_method \w-scans
_diffrn_radiation_monochromator graphite
_diffrn_radiation_source 'fine-focus sealed tube'
_diffrn_radiation_type MoK\a
_diffrn_radiation_wavelength 0.71073
_diffrn_reflns_av_R_equivalents 0.0725
_diffrn_reflns_av_sigmaI/netI 0.1099
_diffrn_reflns_limit_h_max 38
_diffrn_reflns_limit_h_min -27
_diffrn_reflns_limit_k_max 42
_diffrn_reflns_limit_k_min -34
_diffrn_reflns_limit_l_max 19
_diffrn_reflns_limit_l_min -16
_diffrn_reflns_number 55826
_diffrn_reflns_theta_full 34.03
_diffrn_reflns_theta_max 34.03
_diffrn_reflns_theta_min 2.65
_diffrn_standards_number 0
_exptl_absorpt_coefficient_mu 1.076
_exptl_absorpt_correction_T_max 1.000
_exptl_absorpt_correction_T_min 0.526
_exptl_absorpt_correction_type empirical
_exptl_absorpt_process_details '(SADABS, Sheldrick 1996)'
_exptl_crystal_colour dark-red
_exptl_crystal_density_diffrn 1.302
_exptl_crystal_density_method 'not measured'
_exptl_crystal_description 'rectangular block'
_exptl_crystal_F_000 3364
_exptl_crystal_size_max 0.50
_exptl_crystal_size_mid 0.31
_exptl_crystal_size_min 0.18
_refine_diff_density_max 1.699
_refine_diff_density_min -1.620
_refine_diff_density_rms 0.173
_refine_ls_extinction_method none
_refine_ls_goodness_of_fit_ref 1.073
_refine_ls_hydrogen_treatment mixed
_refine_ls_matrix_type full
_refine_ls_number_parameters 441
_refine_ls_number_reflns 15326
_refine_ls_number_restraints 36
_refine_ls_restrained_S_all 1.072
_refine_ls_R_factor_all 0.2372
_refine_ls_R_factor_gt 0.1575
_refine_ls_shift/su_max 0.176
_refine_ls_shift/su_mean 0.006
_refine_ls_structure_factor_coef Fsqd
_refine_ls_weighting_details 'calc w=1/[\s^2^(Fo^2^)+(0.1297P)^2^+158.1073P] where P=(Fo^2^+2Fc^2^)/3'
_refine_ls_weighting_scheme calc
_refine_ls_wR_factor_gt 0.3229
_refine_ls_wR_factor_ref 0.3726
_reflns_number_gt 8197
_reflns_number_total 15326
_reflns_threshold_expression >2sigma(I)
_cod_data_source_file b202851d.txt
_cod_data_source_block p87_240
_cod_original_cell_volume 8430.1(14)
_cod_original_sg_symbol_H-M 'C 2/c'
_cod_original_formula_sum 'C30.50 H27 Fe3 N4.06 O13'
_cod_database_code 7011684

loop_
_symmetry_equiv_pos_as_xyz
'x, y, z'
'-x, y, -z+1/2'
'x+1/2, y+1/2, z'
'-x+1/2, y+1/2, -z+1/2'
'-x, -y, -z'
'x, -y, z-1/2'
'-x+1/2, -y+1/2, -z'
'x+1/2, -y+1/2, z-1/2'

loop_
_atom_site_label
_atom_site_type_symbol
_atom_site_fract_x
_atom_site_fract_y
_atom_site_fract_z
_atom_site_U_iso_or_equiv
_atom_site_adp_type
_atom_site_occupancy
_atom_site_symmetry_multiplicity
_atom_site_calc_flag
_atom_site_refinement_flags
_atom_site_disorder_assembly
_atom_site_disorder_group
Fe1 Fe 0.36056(4) 0.22872(4) 0.36176(7) 0.0268(2) Uani 1 1 d . . .
Fe2 Fe 0.23540(3) 0.22692(3) 0.23982(7) 0.0218(2) Uani 1 1 d . . .
Fe3 Fe 0.29781(4) 0.12217(4) 0.30716(8) 0.0301(2) Uani 1 1 d . . .
O1 O 0.29735(16) 0.19512(16) 0.3041(3) 0.0239(8) Uani 1 1 d . . .
O2 O 0.2170(2) 0.1159(2) 0.3520(5) 0.0454(13) Uani 1 1 d . . .
O3 O 0.17707(19) 0.18702(18) 0.3028(4) 0.0323(11) Uani 1 1 d . . .
O4 O 0.2682(3) 0.1167(2) 0.1416(5) 0.0491(15) Uani 1 1 d . . .
O5 O 0.2250(2) 0.18734(18) 0.1041(4) 0.0360(11) Uani 1 1 d . . .
O6 O 0.4179(2) 0.1876(2) 0.2959(4) 0.0428(13) Uani 1 1 d . . .
O7 O 0.3784(2) 0.1151(2) 0.2642(6) 0.0543(16) Uani 1 1 d . . .
O8 O 0.3736(2) 0.1904(2) 0.5007(4) 0.0350(11) Uani 1 1 d . . .
O9 O 0.3271(3) 0.1201(2) 0.4723(4) 0.0467(14) Uani 1 1 d . . .
O10 O 0.31846(19) 0.28226(18) 0.4327(4) 0.0324(11) Uani 1 1 d . . .
O11 O 0.23095(19) 0.27705(18) 0.3588(4) 0.0315(10) Uani 1 1 d . . .
O12 O 0.3651(2) 0.2744(2) 0.2326(4) 0.0411(13) Uani 1 1 d . . .
O13 O 0.27744(19) 0.27704(18) 0.1587(4) 0.0331(11) Uani 1 1 d . . .
C1 C 0.1784(3) 0.1447(3) 0.3409(6) 0.0361(16) Uani 1 1 d . . .
H1A H 0.1457 0.1338 0.3637 0.054 Uiso 1 1 calc R . .
C2 C 0.2421(3) 0.1460(3) 0.0828(6) 0.0399(17) Uani 1 1 d . . .
H2A H 0.2338 0.1361 0.0122 0.060 Uiso 1 1 calc R . .
C3 C 0.4161(3) 0.1444(4) 0.2654(7) 0.045(2) Uani 1 1 d . . .
H3A H 0.4480 0.1328 0.2401 0.068 Uiso 1 1 calc R . .
C4 C 0.3563(3) 0.1500(3) 0.5269(6) 0.0390(17) Uani 1 1 d . . .
H4A H 0.3667 0.1409 0.5973 0.058 Uiso 1 1 calc R . .
C5 C 0.2683(3) 0.2925(3) 0.4244(5) 0.0299(14) Uani 1 1 d . . .
H5A H 0.2577 0.3145 0.4741 0.045 Uiso 1 1 calc R . .
C6 C 0.3266(3) 0.2878(3) 0.1647(5) 0.0315(14) Uani 1 1 d . . .
H6A H 0.3365 0.3087 0.1120 0.047 Uiso 1 1 calc R . .
N1 N 0.4325(2) 0.2708(3) 0.4343(5) 0.0363(14) Uani 1 1 d . . .
C11 C 0.4347(3) 0.2895(3) 0.5331(6) 0.0361(16) Uani 1 1 d . . .
H11A H 0.4044 0.2858 0.5707 0.054 Uiso 1 1 calc R . .
C12 C 0.4794(3) 0.3135(3) 0.5805(7) 0.046(2) Uani 1 1 d . . .
H12A H 0.4791 0.3256 0.6494 0.069 Uiso 1 1 calc R . .
C13 C 0.5259(3) 0.3205(3) 0.5273(7) 0.0463(19) Uani 1 1 d . . .
C14 C 0.5231(4) 0.3011(4) 0.4263(8) 0.057(2) Uani 1 1 d . . .
H14A H 0.5530 0.3039 0.3872 0.086 Uiso 1 1 calc R . .
C15 C 0.4761(3) 0.2775(4) 0.3826(7) 0.056(3) Uani 1 1 d . . .
H15A H 0.4750 0.2656 0.3133 0.084 Uiso 1 1 calc R . .
C16 C 0.5760(4) 0.3464(5) 0.5803(10) 0.074(3) Uani 1 1 d . . .
H16A H 0.5690 0.3575 0.6497 0.110 Uiso 1 1 calc R . .
H16B H 0.5843 0.3738 0.5375 0.110 Uiso 1 1 calc R . .
H16C H 0.6067 0.3245 0.5874 0.110 Uiso 1 1 calc R . .
N2 N 0.1627(2) 0.2671(2) 0.1643(4) 0.0276(11) Uani 1 1 d . . .
C21 C 0.1212(3) 0.2795(3) 0.2199(6) 0.0330(15) Uani 1 1 d . . .
H21A H 0.1243 0.2722 0.2924 0.049 Uiso 1 1 calc R . .
C22 C 0.0749(3) 0.3021(3) 0.1759(7) 0.047(2) Uani 1 1 d . . .
H22A H 0.0470 0.3095 0.2177 0.070 Uiso 1 1 calc R . .
C23 C 0.0692(3) 0.3140(4) 0.0680(8) 0.053(2) Uani 1 1 d . . .
C24 C 0.1124(4) 0.3016(3) 0.0090(7) 0.049(2) Uani 1 1 d . . .
H24A H 0.1104 0.3089 -0.0634 0.073 Uiso 1 1 calc R . .
C25 C 0.1579(3) 0.2784(3) 0.0597(6) 0.0331(15) Uani 1 1 d . . .
H25A H 0.1864 0.2703 0.0202 0.050 Uiso 1 1 calc R . .
C26 C 0.0185(5) 0.3396(5) 0.0158(11) 0.087(4) Uani 1 1 d . . .
H26A H -0.0066 0.3452 0.0679 0.131 Uiso 1 1 calc R . .
H26B H 0.0010 0.3198 -0.0408 0.131 Uiso 1 1 calc R . .
H26C H 0.0289 0.3702 -0.0129 0.131 Uiso 1 1 calc R . .
N3 N 0.2980(3) 0.0429(2) 0.3079(5) 0.0387(14) Uani 1 1 d . . .
C31 C 0.3120(4) 0.0178(3) 0.2247(8) 0.053(2) Uani 1 1 d . . .
H31A H 0.3228 0.0351 0.1672 0.080 Uiso 1 1 calc R . .
C32 C 0.3113(5) -0.0324(3) 0.2190(8) 0.060(3) Uani 1 1 d . . .
H32A H 0.3203 -0.0481 0.1579 0.090 Uiso 1 1 calc R . .
C33 C 0.2972(4) -0.0591(3) 0.3048(8) 0.057(2) Uani 1 1 d . . .
C34 C 0.2841(5) -0.0330(4) 0.3927(8) 0.061(3) Uani 1 1 d . . .
H34A H 0.2752 -0.0493 0.4531 0.092 Uiso 1 1 calc R . .
C35 C 0.2843(4) 0.0173(3) 0.3904(7) 0.050(2) Uani 1 1 d . . .
H35A H 0.2744 0.0340 0.4495 0.075 Uiso 1 1 calc R . .
C36 C 0.2965(6) -0.1135(4) 0.3029(11) 0.094(5) Uani 1 1 d . . .
H36A H 0.2859 -0.1255 0.3691 0.141 Uiso 1 1 calc R . .
H36B H 0.3325 -0.1254 0.2934 0.141 Uiso 1 1 calc R . .
H36C H 0.2706 -0.1245 0.2450 0.141 Uiso 1 1 calc R . .
N5 N 0.0000 0.0755(10) 0.2500 0.206(12) Uiso 0.75(3) 2 d SPD . .
C51 C 0.0169(16) 0.0511(10) 0.3397(8) 0.206(12) Uiso 0.75(3) 1 d PD . .
C52 C 0.0148(17) 0.0013(10) 0.3445(7) 0.206(12) Uiso 0.75(3) 1 d PD . .
C53 C 0.0000 -0.0239(10) 0.2500 0.206(12) Uiso 0.75(3) 2 d SPD . .
C54 C 0.0000 -0.0788(10) 0.2500 0.247(15) Uiso 0.75(3) 2 d SPD . .
C41 C 0.1484(9) -0.0659(8) 0.116(2) 0.154(11) Uiso 0.75 1 d PD . .
C43 C 0.1544(8) -0.0209(7) 0.1661(17) 0.153(10) Uiso 0.75 1 d PD . .
N7 N 0.060(2) -0.012(2) 0.161(5) 0.5(3) Uiso 0.09(4) 1 d PD . 1
C75 C 0.0961(12) -0.0847(13) 0.086(4) 0.5(3) Uiso 0.09(4) 1 d PD . 1
C76 C 0.1986(14) -0.0943(14) 0.093(4) 0.6(4) Uiso 0.09(4) 1 d PD . 1
C72 C 0.111(2) 0.007(2) 0.189(3) 0.5(3) Uiso 0.09(4) 1 d PD . 1
C71 C 0.055(2) -0.055(2) 0.112(5) 0.5(3) Uiso 0.09(4) 1 d PD . 1
N8 N 0.1369(10) -0.1006(10) 0.288(2) 0.197(12) Uiso 0.60(3) 1 d PD . 2
C82 C 0.1512(11) -0.0173(12) 0.2752(17) 0.197(12) Uiso 0.60(3) 1 d PD . 2
C85 C 0.1399(10) -0.1039(11) 0.182(2) 0.197(12) Uiso 0.60(3) 1 d PD . 2
C81 C 0.1425(11) -0.0572(12) 0.336(3) 0.197(12) Uiso 0.60(3) 1 d PD . 2
C86 C 0.1639(14) 0.0239(9) 0.102(3) 0.236(15) Uiso 0.60(3) 1 d PD . 2

loop_
_atom_site_aniso_label
_atom_site_aniso_U_11
_atom_site_aniso_U_22
_atom_site_aniso_U_33
_atom_site_aniso_U_23
_atom_site_aniso_U_13
_atom_site_aniso_U_12
Fe1 0.0241(4) 0.0329(6) 0.0221(4) -0.0006(4) -0.0023(3) -0.0017(4)
Fe2 0.0244(4) 0.0188(4) 0.0209(4) 0.0008(3) -0.0037(3) 0.0007(3)
Fe3 0.0350(5) 0.0218(5) 0.0314(5) 0.0008(4) -0.0050(4) 0.0042(4)
O1 0.0200(17) 0.026(2) 0.024(2) 0.0022(18) -0.0064(14) -0.0003(17)
O2 0.039(3) 0.030(3) 0.067(4) 0.009(3) 0.004(3) 0.002(2)
O3 0.028(2) 0.033(3) 0.036(3) 0.009(2) -0.0012(19) -0.0002(19)
O4 0.072(4) 0.027(3) 0.043(3) -0.005(2) -0.014(3) 0.017(3)
O5 0.047(3) 0.028(3) 0.031(2) -0.003(2) -0.008(2) 0.013(2)
O6 0.025(2) 0.056(4) 0.047(3) -0.011(3) 0.003(2) -0.001(2)
O7 0.039(3) 0.044(4) 0.080(5) -0.007(3) 0.008(3) 0.007(3)
O8 0.035(3) 0.040(3) 0.028(2) 0.001(2) -0.0036(19) -0.007(2)
O9 0.059(4) 0.039(3) 0.039(3) 0.006(2) -0.011(3) -0.006(3)
O10 0.032(2) 0.027(3) 0.037(3) -0.009(2) -0.0054(19) -0.0041(19)
O11 0.028(2) 0.036(3) 0.029(2) -0.009(2) -0.0041(18) 0.002(2)
O12 0.036(3) 0.053(4) 0.033(3) 0.008(2) -0.001(2) -0.014(2)
O13 0.028(2) 0.034(3) 0.036(3) 0.008(2) -0.0013(19) -0.003(2)
C1 0.032(3) 0.037(4) 0.039(4) 0.001(3) 0.004(3) -0.010(3)
C2 0.049(4) 0.041(5) 0.027(3) -0.007(3) -0.005(3) 0.007(3)
C3 0.034(4) 0.060(6) 0.042(4) -0.003(4) 0.006(3) 0.015(4)
C4 0.042(4) 0.045(5) 0.028(3) 0.003(3) -0.002(3) -0.001(3)
C5 0.032(3) 0.033(4) 0.024(3) -0.005(3) 0.000(2) -0.001(3)
C6 0.043(4) 0.027(4) 0.024(3) 0.003(3) 0.003(3) -0.006(3)
N1 0.029(3) 0.051(4) 0.028(3) -0.001(3) 0.000(2) -0.007(3)
C11 0.032(3) 0.045(5) 0.030(3) -0.001(3) 0.002(3) -0.003(3)
C12 0.046(4) 0.055(6) 0.035(4) -0.010(4) -0.007(3) -0.006(4)
C13 0.036(4) 0.041(5) 0.059(5) -0.002(4) -0.006(4) -0.005(3)
C14 0.036(4) 0.081(7) 0.055(5) -0.007(5) 0.008(4) -0.016(4)
C15 0.042(4) 0.090(8) 0.037(4) -0.013(4) 0.007(3) -0.024(5)
C16 0.035(5) 0.093(9) 0.088(8) -0.008(7) -0.013(5) -0.017(5)
N2 0.030(3) 0.023(3) 0.028(3) -0.001(2) -0.003(2) -0.003(2)
C21 0.033(3) 0.029(4) 0.036(4) 0.001(3) 0.002(3) 0.001(3)
C22 0.030(4) 0.049(5) 0.061(5) 0.003(4) 0.002(3) 0.011(3)
C23 0.032(4) 0.063(6) 0.059(5) -0.004(4) -0.020(4) 0.015(4)
C24 0.053(5) 0.053(6) 0.037(4) 0.005(4) -0.014(3) 0.015(4)
C25 0.041(4) 0.025(4) 0.032(3) -0.003(3) -0.005(3) 0.004(3)
C26 0.060(7) 0.103(10) 0.092(9) 0.012(7) -0.027(6) 0.038(7)
N3 0.046(3) 0.031(3) 0.037(3) 0.005(3) -0.004(3) 0.008(3)
C31 0.079(6) 0.031(5) 0.052(5) 0.003(4) 0.019(5) 0.008(4)
C32 0.090(7) 0.029(5) 0.066(6) 0.001(4) 0.026(5) 0.012(5)
C33 0.074(6) 0.026(4) 0.075(6) 0.008(4) 0.021(5) 0.014(4)
C34 0.093(8) 0.038(5) 0.054(5) 0.006(4) 0.012(5) -0.001(5)
C35 0.081(6) 0.024(4) 0.044(5) -0.001(3) 0.006(4) 0.001(4)
C36 0.152(14) 0.024(5) 0.113(11) 0.005(6) 0.055(10) 0.005(6)

loop_
_atom_type_symbol
_atom_type_description
_atom_type_scat_dispersion_real
_atom_type_scat_dispersion_imag
_atom_type_scat_source
C C 0.0033 0.0016 'International Tables Vol C Tables 4.2.6.8 and 6.1.1.4'
H H 0.0000 0.0000 'International Tables Vol C Tables 4.2.6.8 and 6.1.1.4'
N N 0.0061 0.0033 'International Tables Vol C Tables 4.2.6.8 and 6.1.1.4'
O O 0.0106 0.0060 'International Tables Vol C Tables 4.2.6.8 and 6.1.1.4'
Fe Fe 0.3463 0.8444 'International Tables Vol C Tables 4.2.6.8 and 6.1.1.4'

loop_
_geom_angle_atom_site_label_1
_geom_angle_atom_site_label_2
_geom_angle_atom_site_label_3
_geom_angle
_geom_angle_site_symmetry_1
_geom_angle_site_symmetry_3
_geom_angle_publ_flag
O1 Fe1 O8 96.93(19) . . ?
O1 Fe1 O6 98.3(2) . . ?
O8 Fe1 O6 90.9(2) . . ?
O1 Fe1 O10 95.16(19) . . ?
O8 Fe1 O10 92.0(2) . . ?
O6 Fe1 O10 165.9(2) . . ?
O1 Fe1 O12 96.25(19) . . ?
O8 Fe1 O12 166.6(2) . . ?
O6 Fe1 O12 85.2(2) . . ?
O10 Fe1 O12 88.9(2) . . ?
O1 Fe1 N1 177.1(2) . . ?
O8 Fe1 N1 82.8(2) . . ?
O6 Fe1 N1 84.6(2) . . ?
O10 Fe1 N1 82.0(2) . . ?
O12 Fe1 N1 84.1(2) . . ?
O1 Fe2 O5 97.74(19) . . ?
O1 Fe2 O3 98.63(19) . . ?
O5 Fe2 O3 90.7(2) . . ?
O1 Fe2 O11 96.08(19) . . ?
O5 Fe2 O11 166.07(19) . . ?
O3 Fe2 O11 88.9(2) . . ?
O1 Fe2 O13 95.94(19) . . ?
O5 Fe2 O13 87.9(2) . . ?
O3 Fe2 O13 165.42(19) . . ?
O11 Fe2 O13 89.0(2) . . ?
O1 Fe2 N2 178.2(2) . . ?
O5 Fe2 N2 83.5(2) . . ?
O3 Fe2 N2 82.7(2) . . ?
O11 Fe2 N2 82.68(19) . . ?
O13 Fe2 N2 82.8(2) . . ?
O1 Fe3 O7 95.2(2) . . ?
O1 Fe3 O2 94.8(2) . . ?
O7 Fe3 O2 170.0(2) . . ?
O1 Fe3 O9 92.7(2) . . ?
O7 Fe3 O9 91.5(3) . . ?
O2 Fe3 O9 87.7(2) . . ?
O1 Fe3 O4 92.93(19) . . ?
O7 Fe3 O4 88.1(3) . . ?
O2 Fe3 O4 91.7(3) . . ?
O9 Fe3 O4 174.4(2) . . ?
O1 Fe3 N3 179.1(2) . . ?
O7 Fe3 N3 84.7(3) . . ?
O2 Fe3 N3 85.3(2) . . ?
O9 Fe3 N3 88.2(2) . . ?
O4 Fe3 N3 86.2(2) . . ?
Fe2 O1 Fe1 122.3(2) . . ?
Fe2 O1 Fe3 118.8(2) . . ?
Fe1 O1 Fe3 118.8(2) . . ?
C1 O2 Fe3 130.1(5) . . ?
C1 O3 Fe2 131.3(5) . . ?
C2 O4 Fe3 129.9(5) . . ?
C2 O5 Fe2 131.2(5) . . ?
C3 O6 Fe1 130.4(5) . . ?
C3 O7 Fe3 131.4(6) . . ?
C4 O8 Fe1 131.6(5) . . ?
C4 O9 Fe3 129.3(5) . . ?
C5 O10 Fe1 131.1(4) . . ?
C5 O11 Fe2 128.6(4) . . ?
C6 O12 Fe1 127.8(5) . . ?
C6 O13 Fe2 131.9(5) . . ?
O2 C1 O3 128.8(7) . . ?
O4 C2 O5 129.2(7) . . ?
O7 C3 O6 129.1(7) . . ?
O9 C4 O8 129.3(7) . . ?
O11 C5 O10 128.5(6) . . ?
O13 C6 O12 128.6(6) . . ?
C15 N1 C11 116.9(6) . . ?
C15 N1 Fe1 121.0(5) . . ?
C11 N1 Fe1 122.0(5) . . ?
N1 C11 C12 122.7(7) . . ?
C11 C12 C13 121.0(8) . . ?
C14 C13 C12 115.7(7) . . ?
C14 C13 C16 123.2(9) . . ?
C12 C13 C16 121.2(9) . . ?
C13 C14 C15 120.3(8) . . ?
N1 C15 C14 123.4(8) . . ?
C21 N2 C25 117.6(6) . . ?
C21 N2 Fe2 121.4(5) . . ?
C25 N2 Fe2 121.0(5) . . ?
N2 C21 C22 123.4(7) . . ?
C21 C22 C23 119.7(8) . . ?
C22 C23 C24 117.6(7) . . ?
C22 C23 C26 121.5(9) . . ?
C24 C23 C26 120.9(9) . . ?
C25 C24 C23 119.0(8) . . ?
N2 C25 C24 122.7(7) . . ?
C35 N3 C31 116.8(7) . . ?
C35 N3 Fe3 122.2(5) . . ?
C31 N3 Fe3 121.0(6) . . ?
N3 C31 C32 123.8(9) . . ?
C33 C32 C31 119.4(9) . . ?
C32 C33 C34 116.7(9) . . ?
C32 C33 C36 121.4(9) . . ?
C34 C33 C36 121.8(9) . . ?
C35 C34 C33 120.0(9) . . ?
N3 C35 C34 123.2(9) . . ?
C51 N5 C51 119.7(7) 2 . ?
N5 C51 C52 121.9(5) . . ?
C51 C52 C53 117.9(5) . . ?
C51 C52 N7 103(4) . 2 ?
C53 C52 N7 73(2) . 2 ?
C52 C53 C52 120.1(7) . 2 ?
C52 C53 C54 119.9(3) . . ?
C52 C53 C54 119.9(3) 2 . ?
C85 C41 C75 71.4(19) . . ?
C85 C41 C43 114(2) . . ?
C75 C41 C43 120.0(4) . . ?
C85 C41 C76 84.6(19) . . ?
C75 C41 C76 120.0(6) . . ?
C43 C41 C76 120.0(6) . . ?
C72 C43 C82 67.6(19) . . ?
C72 C43 C41 123(3) . . ?
C82 C43 C41 120.1(4) . . ?
C72 C43 C86 80(2) . . ?
C82 C43 C86 120.1(6) . . ?
C41 C43 C86 119.8(6) . . ?
C71 N7 C72 119.6(4) . . ?
C71 N7 C52 96(2) . 2 ?
C72 N7 C52 144(2) . 2 ?
C71 C75 C41 113(3) . . ?
N7 C72 C43 117(3) . . ?
N7 C71 C75 127(4) . . ?
C81 N8 C85 119.8(5) . . ?
C81 C82 C43 122(2) . . ?
N8 C85 C41 126(2) . . ?
N8 C81 C82 118(2) . . ?

loop_
_geom_bond_atom_site_label_1
_geom_bond_atom_site_label_2
_geom_bond_distance
_geom_bond_site_symmetry_2
_geom_bond_publ_flag
Fe1 O1 1.877(4) . ?
Fe1 O8 2.038(5) . ?
Fe1 O6 2.049(5) . ?
Fe1 O10 2.058(5) . ?
Fe1 O12 2.069(5) . ?
Fe1 N1 2.217(6) . ?
Fe2 O1 1.856(4) . ?
Fe2 O5 2.020(5) . ?
Fe2 O3 2.031(5) . ?
Fe2 O11 2.049(5) . ?
Fe2 O13 2.060(5) . ?
Fe2 N2 2.215(6) . ?
Fe3 O1 2.008(5) . ?
Fe3 O7 2.111(6) . ?
Fe3 O2 2.123(6) . ?
Fe3 O9 2.124(5) . ?
Fe3 O4 2.136(6) . ?
Fe3 N3 2.182(7) . ?
O2 C1 1.230(9) . ?
O3 C1 1.258(9) . ?
O4 C2 1.225(9) . ?
O5 C2 1.252(9) . ?
O6 C3 1.250(11) . ?
O7 C3 1.225(11) . ?
O8 C4 1.247(9) . ?
O9 C4 1.245(9) . ?
O10 C5 1.252(8) . ?
O11 C5 1.236(8) . ?
O12 C6 1.254(9) . ?
O13 C6 1.233(8) . ?
N1 C15 1.322(10) . ?
N1 C11 1.343(9) . ?
C11 C12 1.358(11) . ?
C12 C13 1.396(12) . ?
C13 C14 1.375(13) . ?
C13 C16 1.508(12) . ?
C14 C15 1.381(12) . ?
N2 C21 1.342(9) . ?
N2 C25 1.347(9) . ?
C21 C22 1.354(10) . ?
C22 C23 1.391(13) . ?
C23 C24 1.401(13) . ?
C23 C26 1.513(12) . ?
C24 C25 1.376(10) . ?
N3 C35 1.330(11) . ?
N3 C31 1.331(11) . ?
C31 C32 1.385(13) . ?
C32 C33 1.383(13) . ?
C33 C34 1.388(14) . ?
C33 C36 1.497(14) . ?
C34 C35 1.384(13) . ?
N5 C51 1.341(4) 2 ?
N5 C51 1.341(4) . ?
C51 C52 1.371(4) . ?
C52 C53 1.391(4) . ?
C52 N7 1.86(6) 2 ?
C53 C52 1.391(4) 2 ?
C53 C54 1.511(4) . ?
C41 C85 1.370(4) . ?
C41 C75 1.391(4) . ?
C41 C43 1.392(3) . ?
C41 C76 1.509(4) . ?
C43 C72 1.371(4) . ?
C43 C82 1.389(4) . ?
C43 C86 1.509(4) . ?
N7 C71 1.342(4) . ?
N7 C72 1.341(4) . ?
N7 C52 1.86(6) 2 ?
C75 C71 1.371(4) . ?
N8 C81 1.340(4) . ?
N8 C85 1.341(4) . ?
C82 C81 1.372(4) . ?
